data_7014391
loop_
_publ_author_name
'Kovalenko, Oleksandr O.'
'Boldog, Ishtvan'
'Kinzhybalo, Vasyl'
'Lis, Tadeusz'
'Brusilovets, Anatolii I.'

_publ_section_title
;
 Reactions of trialkoxynitridomolybdenum with low-coordinate phosphorus
 compounds containing a P=N double bond.
;
_journal_issue 3
_journal_name_full 'Dalton transactions (Cambridge, England : 2003)'
_journal_page_first 711
_journal_page_last 717
_journal_paper_doi 10.1039/c0dt00694g
_journal_volume 40
_journal_year 2011
_chemical_formula_sum 'C21 H57 Mo N4 O3 P Si4'
_chemical_formula_weight 652.98
_chemical_name_systematic
;
?
;
_space_group_IT_number 61
_symmetry_cell_setting orthorhombic
_symmetry_space_group_name_Hall '-P 2ac 2ab'
_symmetry_space_group_name_H-M 'P b c a'
_atom_sites_solution_hydrogens geom
_atom_sites_solution_primary direct
_atom_sites_solution_secondary difmap
_audit_creation_method SHELXL-97
_cell_angle_alpha 90.00
_cell_angle_beta 90.00
_cell_angle_gamma 90.00
_cell_formula_units_Z 8
_cell_length_a 19.010(6)
_cell_length_b 16.687(5)
_cell_length_c 22.677(6)
_cell_measurement_reflns_used 28053
_cell_measurement_temperature 100(2)
_cell_measurement_theta_max 35
_cell_measurement_theta_min 3
_cell_volume 7194(4)
_computing_cell_refinement 'CrysAlis RED; Oxford-Diffraction Poland, 2003'
_computing_data_collection 'CrysAlis CCD; Oxford-Diffraction Poland, 2003'
_computing_data_reduction 'CrysAlis RED; Oxford-Diffraction Poland, 2003'
_computing_structure_refinement 'SHELXL-97 (Sheldrick, 1997)'
_computing_structure_solution 'SHELXS-97 (Sheldrick, 1990)'
_diffrn_ambient_temperature 100(2)
_diffrn_measured_fraction_theta_full 0.999
_diffrn_measured_fraction_theta_max 0.997
_diffrn_measurement_device_type 'Xcalibur PX kappa-geometry diffractometer with Onyx CCD camera'
_diffrn_measurement_method 'omega and phi'
_diffrn_radiation_monochromator graphite
_diffrn_radiation_source 'fine-focus sealed tube'
_diffrn_radiation_type MoK\a
_diffrn_radiation_wavelength 0.71073
_diffrn_reflns_av_R_equivalents 0.0662
_diffrn_reflns_av_sigmaI/netI 0.0677
_diffrn_reflns_limit_h_max 30
_diffrn_reflns_limit_h_min -30
_diffrn_reflns_limit_k_max 26
_diffrn_reflns_limit_k_min -26
_diffrn_reflns_limit_l_max 36
_diffrn_reflns_limit_l_min -35
_diffrn_reflns_number 115343
_diffrn_reflns_theta_full 26.50
_diffrn_reflns_theta_max 35.00
_diffrn_reflns_theta_min 2.80
_exptl_absorpt_coefficient_mu 0.568
_exptl_absorpt_correction_T_max 0.915
_exptl_absorpt_correction_T_min 0.912
_exptl_absorpt_correction_type analytical
_exptl_absorpt_process_details 'CrysAlis RED; Oxford-Diffraction Poland, 2003'
_exptl_crystal_colour colorless
_exptl_crystal_density_diffrn 1.206
_exptl_crystal_density_method 'not measured'
_exptl_crystal_description block
_exptl_crystal_F_000 2784
_exptl_crystal_size_max 0.20
_exptl_crystal_size_mid 0.15
_exptl_crystal_size_min 0.15
_refine_diff_density_max 0.84
_refine_diff_density_min -0.34
_refine_diff_density_rms 0.079
_refine_ls_extinction_method none
_refine_ls_goodness_of_fit_ref 1.013
_refine_ls_hydrogen_treatment constr
_refine_ls_matrix_type full
_refine_ls_number_parameters 396
_refine_ls_number_reflns 15779
_refine_ls_number_restraints 332
_refine_ls_restrained_S_all 1.062
_refine_ls_R_factor_all 0.0938
_refine_ls_R_factor_gt 0.0397
_refine_ls_shift/su_max 0.002
_refine_ls_shift/su_mean 0.000
_refine_ls_structure_factor_coef Fsqd
_refine_ls_weighting_details 'calc w=1/[\s^2^(Fo^2^)+(0.028P)^2^] where P=(Fo^2^+2Fc^2^)/3'
_refine_ls_weighting_scheme calc
_refine_ls_wR_factor_gt 0.0708
_refine_ls_wR_factor_ref 0.0760
_reflns_number_gt 8917
_reflns_number_total 15779
_reflns_threshold_expression >2sigma(I)
_cod_data_source_file C0DT00694G.TXT
_cod_data_source_block 12
_cod_original_sg_symbol_H-M Pbca
_cod_database_code 7014391

loop_
_symmetry_equiv_pos_as_xyz
'x, y, z'
'-x+1/2, -y, z+1/2'
'-x, y+1/2, -z+1/2'
'x+1/2, -y+1/2, -z'
'-x, -y, -z'
'x-1/2, y, -z-1/2'
'x, -y-1/2, z-1/2'
'-x-1/2, y-1/2, z'

loop_
_atom_site_label
_atom_site_type_symbol
_atom_site_fract_x
_atom_site_fract_y
_atom_site_fract_z
_atom_site_U_iso_or_equiv
_atom_site_adp_type
_atom_site_occupancy
_atom_site_symmetry_multiplicity
_atom_site_calc_flag
_atom_site_refinement_flags
_atom_site_disorder_assembly
_atom_site_disorder_group
Mo1 Mo 0.443242(7) 0.742507(8) 0.848690(6) 0.02093(4) Uani 0.9798(9) 1 d P A .
Mo11 Mo 0.4452(7) 0.7464(8) 0.8925(7) 0.071(5) Uiso 0.0202(9) 1 d P A .
P1 P 0.592870(19) 0.75967(2) 0.870948(17) 0.01819(8) Uani 1 1 d . . .
N1 N 0.39779(7) 0.74241(9) 0.78604(6) 0.0330(3) Uani 1 1 d . A .
O1 O 0.40872(6) 0.83405(7) 0.88680(5) 0.0314(3) Uani 1 1 d D A 1
C11A C 0.3457(4) 0.8788(5) 0.8706(5) 0.0346(13) Uani 0.258(3) 1 d PD A 1
H11A H 0.3170 0.8501 0.8403 0.041 Uiso 0.258(3) 1 calc PR A 1
C21A C 0.3038(3) 0.8946(4) 0.9278(3) 0.0239(6) Uiso 0.258(3) 1 d PD A 1
H21A H 0.3082 0.8483 0.9541 0.036 Uiso 0.258(3) 1 calc PR A 1
H21B H 0.2542 0.9033 0.9181 0.036 Uiso 0.258(3) 1 calc PR A 1
H21C H 0.3226 0.9424 0.9474 0.036 Uiso 0.258(3) 1 calc PR A 1
C31A C 0.3751(4) 0.9605(5) 0.8470(4) 0.0239(6) Uiso 0.258(3) 1 d PD A 1
H31A H 0.4258 0.9558 0.8404 0.036 Uiso 0.258(3) 1 calc PR A 1
H31B H 0.3660 1.0027 0.8761 0.036 Uiso 0.258(3) 1 calc PR A 1
H31C H 0.3517 0.9741 0.8098 0.036 Uiso 0.258(3) 1 calc PR A 1
C11B C 0.3541(4) 0.8867(5) 0.8629(5) 0.0346(13) Uani 0.266(4) 1 d PD A 2
H11B H 0.3406 0.8714 0.8218 0.041 Uiso 0.266(4) 1 calc PR A 2
C21B C 0.2917(3) 0.8793(5) 0.9061(4) 0.0239(6) Uiso 0.266(4) 1 d PD A 2
H21D H 0.2902 0.8248 0.9223 0.036 Uiso 0.266(4) 1 calc PR A 2
H21E H 0.2477 0.8904 0.8852 0.036 Uiso 0.266(4) 1 calc PR A 2
H21F H 0.2975 0.9178 0.9384 0.036 Uiso 0.266(4) 1 calc PR A 2
C31B C 0.3872(4) 0.9742(4) 0.8656(4) 0.0239(6) Uiso 0.266(4) 1 d PD A 2
H31D H 0.4384 0.9701 0.8696 0.036 Uiso 0.266(4) 1 calc PR A 2
H31E H 0.3678 1.0030 0.8996 0.036 Uiso 0.266(4) 1 calc PR A 2
H31F H 0.3757 1.0032 0.8293 0.036 Uiso 0.266(4) 1 calc PR A 2
C11C C 0.3591(6) 0.8994(7) 0.8774(7) 0.0346(13) Uani 0.130(4) 1 d PD A 3
H11C H 0.3717 0.9367 0.8446 0.041 Uiso 0.130(4) 1 calc PR A 3
C21C C 0.2881(5) 0.8576(8) 0.8703(6) 0.0239(6) Uiso 0.130(4) 1 d PD A 3
H21G H 0.2898 0.8216 0.8362 0.036 Uiso 0.130(4) 1 calc PR A 3
H21H H 0.2513 0.8979 0.8642 0.036 Uiso 0.130(4) 1 calc PR A 3
H21I H 0.2776 0.8266 0.9059 0.036 Uiso 0.130(4) 1 calc PR A 3
C31C C 0.3566(7) 0.9396(7) 0.9411(5) 0.0239(6) Uiso 0.130(4) 1 d PD A 3
H31G H 0.3915 0.9826 0.9432 0.036 Uiso 0.130(4) 1 calc PR A 3
H31H H 0.3670 0.8991 0.9711 0.036 Uiso 0.130(4) 1 calc PR A 3
H31I H 0.3096 0.9618 0.9481 0.036 Uiso 0.130(4) 1 calc PR A 3
C11D C 0.3595(8) 0.8988(7) 0.8749(7) 0.0346(13) Uani 0.111(4) 1 d PD A 4
H11D H 0.3105 0.8792 0.8681 0.041 Uiso 0.111(4) 1 calc PR A 4
C21D C 0.3880(9) 0.9468(9) 0.8236(6) 0.0239(6) Uiso 0.111(4) 1 d PD A 4
H21J H 0.3838 0.9153 0.7873 0.036 Uiso 0.111(4) 1 calc PR A 4
H21K H 0.4376 0.9596 0.8307 0.036 Uiso 0.111(4) 1 calc PR A 4
H21L H 0.3611 0.9965 0.8195 0.036 Uiso 0.111(4) 1 calc PR A 4
C31D C 0.3658(9) 0.9544(8) 0.9312(6) 0.0239(6) Uiso 0.111(4) 1 d PD A 4
H31J H 0.3524 0.9240 0.9664 0.036 Uiso 0.111(4) 1 calc PR A 4
H31K H 0.3345 1.0007 0.9268 0.036 Uiso 0.111(4) 1 calc PR A 4
H31L H 0.4144 0.9731 0.9353 0.036 Uiso 0.111(4) 1 calc PR A 4
C11E C 0.3556(6) 0.8960(8) 0.8854(7) 0.0346(13) Uani 0.155(4) 1 d PD A 5
H11E H 0.3613 0.9348 0.9186 0.041 Uiso 0.155(4) 1 calc PR A 5
C21E C 0.3651(6) 0.9358(7) 0.8265(5) 0.0239(6) Uiso 0.155(4) 1 d PD A 5
H21M H 0.4105 0.9637 0.8256 0.036 Uiso 0.155(4) 1 calc PR A 5
H21N H 0.3271 0.9744 0.8201 0.036 Uiso 0.155(4) 1 calc PR A 5
H21O H 0.3641 0.8951 0.7953 0.036 Uiso 0.155(4) 1 calc PR A 5
C31E C 0.2842(5) 0.8493(8) 0.8895(6) 0.0239(6) Uiso 0.155(4) 1 d PD A 5
H31M H 0.2804 0.8238 0.9283 0.036 Uiso 0.155(4) 1 calc PR A 5
H31N H 0.2826 0.8081 0.8587 0.036 Uiso 0.155(4) 1 calc PR A 5
H31O H 0.2451 0.8867 0.8841 0.036 Uiso 0.155(4) 1 calc PR A 5
C11F C 0.3587(8) 0.8997(7) 0.8838(9) 0.0346(13) Uani 0.080(3) 1 d PD A 6
H11F H 0.3218 0.8923 0.9147 0.041 Uiso 0.080(3) 1 calc PR A 6
C21F C 0.3248(9) 0.9000(10) 0.8236(7) 0.0239(6) Uiso 0.080(3) 1 d PD A 6
H21P H 0.3091 0.8457 0.8137 0.036 Uiso 0.080(3) 1 calc PR A 6
H21Q H 0.3590 0.9182 0.7941 0.036 Uiso 0.080(3) 1 calc PR A 6
H21R H 0.2843 0.9363 0.8238 0.036 Uiso 0.080(3) 1 calc PR A 6
C31F C 0.3987(10) 0.9810(7) 0.8950(9) 0.0239(6) Uiso 0.080(3) 1 d PD A 6
H31P H 0.4296 0.9753 0.9293 0.036 Uiso 0.080(3) 1 calc PR A 6
H31Q H 0.3645 1.0237 0.9023 0.036 Uiso 0.080(3) 1 calc PR A 6
H31R H 0.4270 0.9945 0.8602 0.036 Uiso 0.080(3) 1 calc PR A 6
O2 O 0.41073(6) 0.64623(7) 0.88232(6) 0.0341(3) Uani 1 1 d D A 7
C12A C 0.3608(5) 0.5927(5) 0.8523(5) 0.0353(10) Uani 0.218(3) 1 d PD A 7
H12A H 0.3635 0.5971 0.8084 0.042 Uiso 0.218(3) 1 calc PR A 7
C22A C 0.2894(4) 0.6148(6) 0.8759(6) 0.0252(6) Uiso 0.218(3) 1 d PD A 7
H22A H 0.2789 0.6707 0.8659 0.038 Uiso 0.218(3) 1 calc PR A 7
H22B H 0.2890 0.6083 0.9189 0.038 Uiso 0.218(3) 1 calc PR A 7
H22C H 0.2537 0.5798 0.8583 0.038 Uiso 0.218(3) 1 calc PR A 7
C32A C 0.3769(4) 0.5054(4) 0.8750(4) 0.0252(6) Uiso 0.218(3) 1 d PD A 7
H32A H 0.4051 0.4768 0.8455 0.038 Uiso 0.218(3) 1 calc PR A 7
H32B H 0.3325 0.4767 0.8814 0.038 Uiso 0.218(3) 1 calc PR A 7
H32C H 0.4030 0.5083 0.9122 0.038 Uiso 0.218(3) 1 calc PR A 7
C12B C 0.3512(5) 0.5924(7) 0.8782(6) 0.0353(10) Uani 0.196(5) 1 d PD A 8
H12B H 0.3543 0.5552 0.9127 0.042 Uiso 0.196(5) 1 calc PR A 8
C22B C 0.2821(4) 0.6340(8) 0.8828(6) 0.0252(6) Uiso 0.196(5) 1 d PD A 8
H22D H 0.2812 0.6668 0.9187 0.038 Uiso 0.196(5) 1 calc PR A 8
H22E H 0.2443 0.5942 0.8845 0.038 Uiso 0.196(5) 1 calc PR A 8
H22F H 0.2753 0.6685 0.8483 0.038 Uiso 0.196(5) 1 calc PR A 8
C32B C 0.3671(5) 0.5418(6) 0.8226(4) 0.0252(6) Uiso 0.196(5) 1 d PD A 8
H32D H 0.4180 0.5408 0.8156 0.038 Uiso 0.196(5) 1 calc PR A 8
H32E H 0.3434 0.5656 0.7884 0.038 Uiso 0.196(5) 1 calc PR A 8
H32F H 0.3500 0.4870 0.8284 0.038 Uiso 0.196(5) 1 calc PR A 8
C12C C 0.3533(6) 0.5900(7) 0.8705(6) 0.0353(10) Uani 0.179(4) 1 d PD A 9
H12C H 0.3613 0.5567 0.8345 0.042 Uiso 0.179(4) 1 calc PR A 9
C22C C 0.2854(5) 0.6381(8) 0.8679(6) 0.0252(6) Uiso 0.179(4) 1 d PD A 9
H22G H 0.2856 0.6719 0.8325 0.038 Uiso 0.179(4) 1 calc PR A 9
H22H H 0.2817 0.6721 0.9030 0.038 Uiso 0.179(4) 1 calc PR A 9
H22I H 0.2452 0.6015 0.8664 0.038 Uiso 0.179(4) 1 calc PR A 9
C32C C 0.3494(5) 0.5380(5) 0.9300(4) 0.0252(6) Uiso 0.179(4) 1 d PD A 9
H32G H 0.3936 0.5087 0.9353 0.038 Uiso 0.179(4) 1 calc PR A 9
H32H H 0.3104 0.4998 0.9272 0.038 Uiso 0.179(4) 1 calc PR A 9
H32I H 0.3418 0.5737 0.9637 0.038 Uiso 0.179(4) 1 calc PR A 9
C12D C 0.3575(7) 0.5852(7) 0.8700(5) 0.0353(10) Uani 0.168(3) 1 d PD A 10
H12D H 0.3084 0.6067 0.8721 0.042 Uiso 0.168(3) 1 calc PR A 10
C22D C 0.3704(6) 0.5155(6) 0.9134(5) 0.0252(6) Uiso 0.168(3) 1 d PD A 10
H22J H 0.3984 0.5347 0.9468 0.038 Uiso 0.168(3) 1 calc PR A 10
H22K H 0.3959 0.4724 0.8932 0.038 Uiso 0.168(3) 1 calc PR A 10
H22L H 0.3252 0.4951 0.9277 0.038 Uiso 0.168(3) 1 calc PR A 10
C32D C 0.3763(6) 0.5510(6) 0.8075(4) 0.0252(6) Uiso 0.168(3) 1 d PD A 10
H32J H 0.3625 0.5897 0.7771 0.038 Uiso 0.168(3) 1 calc PR A 10
H32K H 0.3511 0.5005 0.8012 0.038 Uiso 0.168(3) 1 calc PR A 10
H32L H 0.4271 0.5414 0.8052 0.038 Uiso 0.168(3) 1 calc PR A 10
C12E C 0.3509(5) 0.6042(6) 0.8550(4) 0.0353(10) Uani 0.239(3) 1 d PD A 11
H12E H 0.3359 0.6297 0.8171 0.042 Uiso 0.239(3) 1 calc PR A 11
C22E C 0.3750(4) 0.5176(4) 0.8464(4) 0.0252(6) Uiso 0.239(3) 1 d PD A 11
H22M H 0.4000 0.5128 0.8088 0.038 Uiso 0.239(3) 1 calc PR A 11
H22N H 0.3339 0.4821 0.8463 0.038 Uiso 0.239(3) 1 calc PR A 11
H22O H 0.4065 0.5024 0.8788 0.038 Uiso 0.239(3) 1 calc PR A 11
C32E C 0.2914(3) 0.6067(5) 0.9030(4) 0.0252(6) Uiso 0.239(3) 1 d PD A 11
H32M H 0.2830 0.6624 0.9149 0.038 Uiso 0.239(3) 1 calc PR A 11
H32N H 0.3061 0.5755 0.9375 0.038 Uiso 0.239(3) 1 calc PR A 11
H32O H 0.2481 0.5839 0.8868 0.038 Uiso 0.239(3) 1 calc PR A 11
N2 N 0.54081(6) 0.75655(8) 0.81253(6) 0.0202(3) Uani 1 1 d . A .
Si1 Si 0.55500(3) 0.76433(3) 0.735988(19) 0.02731(10) Uani 1 1 d . . .
C15 C 0.49857(10) 0.84447(12) 0.70330(8) 0.0395(5) Uani 1 1 d . A .
H15A H 0.5051 0.8944 0.7253 0.059 Uiso 1 1 calc R . .
H15B H 0.4491 0.8282 0.7054 0.059 Uiso 1 1 calc R . .
H15C H 0.5118 0.8528 0.6620 0.059 Uiso 1 1 calc R . .
C25 C 0.53276(12) 0.66723(12) 0.70016(8) 0.0432(5) Uani 1 1 d . A .
H25A H 0.4843 0.6524 0.7100 0.065 Uiso 1 1 calc R . .
H25B H 0.5649 0.6256 0.7143 0.065 Uiso 1 1 calc R . .
H25C H 0.5374 0.6726 0.6573 0.065 Uiso 1 1 calc R . .
C35 C 0.64856(10) 0.78967(13) 0.71984(8) 0.0396(5) Uani 1 1 d . A .
H35A H 0.6792 0.7473 0.7352 0.059 Uiso 1 1 calc R . .
H35B H 0.6606 0.8407 0.7387 0.059 Uiso 1 1 calc R . .
H35C H 0.6551 0.7944 0.6771 0.059 Uiso 1 1 calc R . .
N3 N 0.66724(7) 0.70907(8) 0.86238(6) 0.0210(3) Uani 1 1 d . A .
Si2 Si 0.66201(3) 0.60213(3) 0.85697(2) 0.02875(11) Uani 1 1 d . . .
C16 C 0.69782(11) 0.55590(12) 0.92557(9) 0.0445(5) Uani 1 1 d . A .
H16A H 0.6649 0.5649 0.9582 0.067 Uiso 1 1 calc R . .
H16B H 0.7433 0.5803 0.9351 0.067 Uiso 1 1 calc R . .
H16C H 0.7040 0.4982 0.9195 0.067 Uiso 1 1 calc R . .
C26 C 0.70901(11) 0.56767(12) 0.78910(9) 0.0425(5) Uani 1 1 d . A .
H26A H 0.7599 0.5714 0.7954 0.064 Uiso 1 1 calc R . .
H26B H 0.6955 0.6016 0.7557 0.064 Uiso 1 1 calc R . .
H26C H 0.6962 0.5120 0.7807 0.064 Uiso 1 1 calc R . .
C36 C 0.57035(10) 0.56425(10) 0.85013(9) 0.0376(4) Uani 1 1 d . A .
H36A H 0.5490 0.5857 0.8141 0.056 Uiso 1 1 calc R . .
H36B H 0.5429 0.5815 0.8844 0.056 Uiso 1 1 calc R . .
H36C H 0.5709 0.5056 0.8483 0.056 Uiso 1 1 calc R . .
Si3 Si 0.75140(2) 0.75599(3) 0.87326(2) 0.02575(10) Uani 1 1 d . . .
C17 C 0.82399(9) 0.68400(12) 0.85682(9) 0.0397(5) Uani 1 1 d . A .
H17A H 0.8247 0.6724 0.8145 0.060 Uiso 1 1 calc R . .
H17B H 0.8163 0.6342 0.8788 0.060 Uiso 1 1 calc R . .
H17C H 0.8691 0.7076 0.8685 0.060 Uiso 1 1 calc R . .
C27 C 0.76249(10) 0.78848(14) 0.95125(8) 0.0424(5) Uani 1 1 d . A .
H27A H 0.7598 0.7417 0.9772 0.064 Uiso 1 1 calc R . .
H27B H 0.7251 0.8265 0.9616 0.064 Uiso 1 1 calc R . .
H27C H 0.8084 0.8144 0.9560 0.064 Uiso 1 1 calc R . .
C37 C 0.77222(9) 0.84219(11) 0.82430(9) 0.0381(4) Uani 1 1 d . A .
H37A H 0.7332 0.8806 0.8251 0.057 Uiso 1 1 calc R . .
H37B H 0.7791 0.8229 0.7839 0.057 Uiso 1 1 calc R . .
H37C H 0.8153 0.8685 0.8381 0.057 Uiso 1 1 calc R . .
N4 N 0.54106(6) 0.73621(8) 0.92141(6) 0.0229(3) Uani 1 1 d . A .
Si4 Si 0.53120(3) 0.72364(4) 0.99548(2) 0.04218(15) Uani 1 1 d . . .
C18 C 0.61473(11) 0.72846(18) 1.03809(9) 0.0636(7) Uani 1 1 d . A .
H18A H 0.6347 0.7825 1.0351 0.095 Uiso 1 1 calc R . .
H18B H 0.6482 0.6895 1.0221 0.095 Uiso 1 1 calc R . .
H18C H 0.6053 0.7160 1.0796 0.095 Uiso 1 1 calc R . .
C28 C 0.47068(13) 0.8021(2) 1.02470(11) 0.0809(10) Uani 1 1 d . A .
H28A H 0.4248 0.7973 1.0053 0.121 Uiso 1 1 calc R . .
H28B H 0.4905 0.8552 1.0168 0.121 Uiso 1 1 calc R . .
H28C H 0.4650 0.7949 1.0673 0.121 Uiso 1 1 calc R . .
C38 C 0.49077(17) 0.62332(19) 1.01078(12) 0.0906(11) Uani 1 1 d . A .
H38A H 0.5232 0.5809 0.9983 0.136 Uiso 1 1 calc R . .
H38B H 0.4465 0.6184 0.9889 0.136 Uiso 1 1 calc R . .
H38C H 0.4814 0.6182 1.0531 0.136 Uiso 1 1 calc R . .
O3 O 0.62569(6) 0.84738(7) 0.87660(5) 0.0285(3) Uani 1 1 d . A .
C13 C 0.58076(10) 0.91696(11) 0.88964(11) 0.0450(6) Uani 1 1 d . . .
H13 H 0.5309 0.8990 0.8945 0.054 Uiso 1 1 calc R A .
C23 C 0.58599(14) 0.97296(13) 0.83817(13) 0.0683(8) Uani 1 1 d . A .
H23A H 0.5710 0.9452 0.8022 0.102 Uiso 1 1 calc R . .
H23B H 0.6348 0.9908 0.8337 0.102 Uiso 1 1 calc R . .
H23C H 0.5556 1.0195 0.8449 0.102 Uiso 1 1 calc R . .
C33 C 0.60690(14) 0.95285(14) 0.94659(13) 0.0734(8) Uani 1 1 d . A .
H33A H 0.6560 0.9696 0.9419 0.110 Uiso 1 1 calc R . .
H33B H 0.6037 0.9128 0.9781 0.110 Uiso 1 1 calc R . .
H33C H 0.5780 0.9995 0.9568 0.110 Uiso 1 1 calc R . .

loop_
_atom_site_aniso_label
_atom_site_aniso_U_11
_atom_site_aniso_U_22
_atom_site_aniso_U_33
_atom_site_aniso_U_23
_atom_site_aniso_U_13
_atom_site_aniso_U_12
Mo1 0.01695(6) 0.02394(7) 0.02191(7) 0.00164(6) -0.00261(5) -0.00139(5)
P1 0.01681(16) 0.01872(19) 0.01905(18) -0.00106(15) -0.00119(14) 0.00076(15)
N1 0.0250(7) 0.0445(9) 0.0293(8) 0.0022(7) -0.0036(6) -0.0034(7)
O1 0.0216(6) 0.0332(7) 0.0393(7) 0.0001(5) 0.0007(5) 0.0063(5)
C11A 0.0233(15) 0.031(2) 0.050(4) 0.0015(19) 0.0042(16) 0.0087(14)
O1B 0.0216(6) 0.0332(7) 0.0393(7) 0.0001(5) 0.0007(5) 0.0063(5)
C11B 0.0233(15) 0.031(2) 0.050(4) 0.0015(19) 0.0042(16) 0.0087(14)
O1C 0.0216(6) 0.0332(7) 0.0393(7) 0.0001(5) 0.0007(5) 0.0063(5)
C11C 0.0233(15) 0.031(2) 0.050(4) 0.0015(19) 0.0042(16) 0.0087(14)
O1D 0.0216(6) 0.0332(7) 0.0393(7) 0.0001(5) 0.0007(5) 0.0063(5)
C11D 0.0233(15) 0.031(2) 0.050(4) 0.0015(19) 0.0042(16) 0.0087(14)
O1E 0.0216(6) 0.0332(7) 0.0393(7) 0.0001(5) 0.0007(5) 0.0063(5)
C11E 0.0233(15) 0.031(2) 0.050(4) 0.0015(19) 0.0042(16) 0.0087(14)
O1F 0.0216(6) 0.0332(7) 0.0393(7) 0.0001(5) 0.0007(5) 0.0063(5)
C11F 0.0233(15) 0.031(2) 0.050(4) 0.0015(19) 0.0042(16) 0.0087(14)
O2 0.0288(7) 0.0313(7) 0.0422(8) 0.0052(5) -0.0018(6) -0.0118(5)
C12A 0.0385(15) 0.0416(19) 0.026(3) 0.0089(18) 0.0073(18) -0.0271(13)
O2B 0.0288(7) 0.0313(7) 0.0422(8) 0.0052(5) -0.0018(6) -0.0118(5)
C12B 0.0385(15) 0.0416(19) 0.026(3) 0.0089(18) 0.0073(18) -0.0271(13)
O2C 0.0288(7) 0.0313(7) 0.0422(8) 0.0052(5) -0.0018(6) -0.0118(5)
C12C 0.0385(15) 0.0416(19) 0.026(3) 0.0089(18) 0.0073(18) -0.0271(13)
O2D 0.0288(7) 0.0313(7) 0.0422(8) 0.0052(5) -0.0018(6) -0.0118(5)
C12D 0.0385(15) 0.0416(19) 0.026(3) 0.0089(18) 0.0073(18) -0.0271(13)
O2E 0.0288(7) 0.0313(7) 0.0422(8) 0.0052(5) -0.0018(6) -0.0118(5)
C12E 0.0385(15) 0.0416(19) 0.026(3) 0.0089(18) 0.0073(18) -0.0271(13)
N2 0.0185(5) 0.0230(7) 0.0190(6) 0.0027(5) -0.0017(5) 0.0006(5)
Si1 0.0274(2) 0.0350(3) 0.0196(2) 0.00486(18) -0.00190(18) 0.0039(2)
C15 0.0374(10) 0.0487(12) 0.0324(10) 0.0158(8) -0.0034(9) 0.0047(9)
C25 0.0538(13) 0.0501(13) 0.0255(10) -0.0069(8) -0.0074(9) 0.0065(10)
C35 0.0347(10) 0.0605(13) 0.0236(9) 0.0109(9) 0.0028(8) 0.0036(9)
N3 0.0187(6) 0.0219(6) 0.0223(7) -0.0008(5) -0.0006(5) 0.0042(5)
Si2 0.0325(2) 0.0207(2) 0.0331(3) 0.00128(19) -0.0037(2) 0.00805(18)
C16 0.0504(12) 0.0361(11) 0.0471(13) 0.0119(9) -0.0055(10) 0.0140(9)
C26 0.0486(12) 0.0340(11) 0.0450(12) -0.0108(9) -0.0038(10) 0.0147(9)
C36 0.0427(11) 0.0179(8) 0.0522(12) -0.0005(8) -0.0054(10) -0.0017(7)
Si3 0.01743(18) 0.0334(3) 0.0264(2) -0.00229(19) -0.00045(16) 0.00351(19)
C17 0.0249(9) 0.0519(12) 0.0423(11) 0.0004(9) 0.0000(8) 0.0137(8)
C27 0.0244(9) 0.0656(14) 0.0373(11) -0.0135(10) -0.0039(8) -0.0011(9)
C37 0.0220(9) 0.0389(11) 0.0533(12) 0.0033(9) 0.0037(8) -0.0013(7)
N4 0.0195(6) 0.0307(7) 0.0186(6) 0.0003(5) -0.0013(5) 0.0004(5)
Si4 0.0267(2) 0.0802(4) 0.0197(2) 0.0046(3) 0.0013(2) -0.0030(3)
C18 0.0352(11) 0.132(2) 0.0241(10) 0.0056(12) -0.0047(9) 0.0035(13)
C28 0.0408(13) 0.165(3) 0.0365(13) -0.0269(16) 0.0071(11) 0.0252(17)
C38 0.101(2) 0.126(3) 0.0458(16) 0.0419(16) -0.0060(15) -0.047(2)
O3 0.0180(5) 0.0200(6) 0.0474(7) -0.0071(5) 0.0028(5) 0.0008(4)
C13 0.0232(9) 0.0198(9) 0.0920(18) -0.0139(10) 0.0082(10) 0.0025(7)
C23 0.0564(15) 0.0280(11) 0.121(2) 0.0071(13) -0.0052(15) 0.0085(10)
C33 0.0633(16) 0.0471(14) 0.110(2) -0.0449(14) 0.0165(16) 0.0013(12)

loop_
_atom_type_symbol
_atom_type_description
_atom_type_scat_dispersion_real
_atom_type_scat_dispersion_imag
_atom_type_scat_source
C C 0.0033 0.0016 'International Tables Vol C Tables 4.2.6.8 and 6.1.1.4'
H H 0.0000 0.0000 'International Tables Vol C Tables 4.2.6.8 and 6.1.1.4'
N N 0.0061 0.0033 'International Tables Vol C Tables 4.2.6.8 and 6.1.1.4'
O O 0.0106 0.0060 'International Tables Vol C Tables 4.2.6.8 and 6.1.1.4'
Si Si 0.0817 0.0704 'International Tables Vol C Tables 4.2.6.8 and 6.1.1.4'
P P 0.1023 0.0942 'International Tables Vol C Tables 4.2.6.8 and 6.1.1.4'
Mo Mo -1.6832 0.6857 'International Tables Vol C Tables 4.2.6.8 and 6.1.1.4'

loop_
_geom_angle_atom_site_label_1
_geom_angle_atom_site_label_2
_geom_angle_atom_site_label_3
_geom_angle
_geom_angle_site_symmetry_1
_geom_angle_site_symmetry_3
_geom_angle_publ_flag
N1 Mo1 O1 102.29(7) . . ?
N1 Mo1 O2 100.06(7) . . ?
O1 Mo1 O2 113.20(6) . . ?
N4 P1 O3 114.72(7) . . ?
N4 P1 N2 101.64(7) . . ?
O3 P1 N2 109.09(7) . . ?
N4 P1 N3 119.77(7) . . ?
O3 P1 N3 98.23(6) . . ?
N2 P1 N3 113.59(7) . . ?
C11A O1 Mo1 126.1(4) . . ?
O1 C11A C21A 107.4(7) . . ?
O1 C11A C31A 103.8(6) . . ?
C21A C11A C31A 108.7(7) . . ?
O1 C11A H11A 112.1 . . ?
C21A C11A H11A 112.1 . . ?
C31A C11A H11A 112.1 . . ?
C11A C21A H21A 109.5 . . ?
C11A C21A H21B 109.5 . . ?
H21A C21A H21B 109.5 . . ?
C11A C21A H21C 109.5 . . ?
H21A C21A H21C 109.5 . . ?
H21B C21A H21C 109.5 . . ?
C11A C31A H31A 109.5 . . ?
C11A C31A H31B 109.5 . . ?
H31A C31A H31B 109.5 . . ?
C11A C31A H31C 109.5 . . ?
H31A C31A H31C 109.5 . . ?
H31B C31A H31C 109.5 . . ?
C21B C11B C31B 110.7(7) . . ?
C21B C11B H11B 111.9 . . ?
C31B C11B H11B 111.9 . . ?
C11B C21B H21D 109.5 . . ?
C11B C21B H21E 109.5 . . ?
H21D C21B H21E 109.5 . . ?
C11B C21B H21F 109.5 . . ?
H21D C21B H21F 109.5 . . ?
H21E C21B H21F 109.5 . . ?
C11B C31B H31D 109.5 . . ?
C11B C31B H31E 109.5 . . ?
H31D C31B H31E 109.5 . . ?
C11B C31B H31F 109.5 . . ?
H31D C31B H31F 109.5 . . ?
H31E C31B H31F 109.5 . . ?
C21C C11C C31C 105.2(9) . . ?
C21C C11C H11C 114.7 . . ?
C31C C11C H11C 114.7 . . ?
C11C C21C H21G 109.5 . . ?
C11C C21C H21H 109.5 . . ?
H21G C21C H21H 109.5 . . ?
C11C C21C H21I 109.5 . . ?
H21G C21C H21I 109.5 . . ?
H21H C21C H21I 109.5 . . ?
C11C C31C H31G 109.5 . . ?
C11C C31C H31H 109.5 . . ?
H31G C31C H31H 109.5 . . ?
C11C C31C H31I 109.5 . . ?
H31G C31C H31I 109.5 . . ?
H31H C31C H31I 109.5 . . ?
C21D C11D C31D 106.4(10) . . ?
C21D C11D H11D 112.8 . . ?
C31D C11D H11D 112.8 . . ?
C11D C21D H21J 109.5 . . ?
C11D C21D H21K 109.5 . . ?
H21J C21D H21K 109.5 . . ?
C11D C21D H21L 109.5 . . ?
H21J C21D H21L 109.5 . . ?
H21K C21D H21L 109.5 . . ?
C11D C31D H31J 109.5 . . ?
C11D C31D H31K 109.5 . . ?
H31J C31D H31K 109.5 . . ?
C11D C31D H31L 109.5 . . ?
H31J C31D H31L 109.5 . . ?
H31K C31D H31L 109.5 . . ?
C21E C11E C31E 112.1(10) . . ?
C21E C11E H11E 111.8 . . ?
C31E C11E H11E 111.8 . . ?
C11E C21E H21M 109.5 . . ?
C11E C21E H21N 109.5 . . ?
H21M C21E H21N 109.5 . . ?
C11E C21E H21O 109.5 . . ?
H21M C21E H21O 109.5 . . ?
H21N C21E H21O 109.5 . . ?
C11E C31E H31M 109.5 . . ?
C11E C31E H31N 109.5 . . ?
H31M C31E H31N 109.5 . . ?
C11E C31E H31O 109.5 . . ?
H31M C31E H31O 109.5 . . ?
H31N C31E H31O 109.5 . . ?
C21F C11F C31F 110.4(11) . . ?
C21F C11F H11F 109.5 . . ?
C31F C11F H11F 109.5 . . ?
C11F C21F H21P 109.5 . . ?
C11F C21F H21Q 109.5 . . ?
H21P C21F H21Q 109.5 . . ?
C11F C21F H21R 109.5 . . ?
H21P C21F H21R 109.5 . . ?
H21Q C21F H21R 109.5 . . ?
C11F C31F H31P 109.5 . . ?
C11F C31F H31Q 109.5 . . ?
H31P C31F H31Q 109.5 . . ?
C11F C31F H31R 109.5 . . ?
H31P C31F H31R 109.5 . . ?
H31Q C31F H31R 109.5 . . ?
C12A O2 Mo1 122.9(4) . . ?
O2 C12A C22A 105.6(7) . . ?
O2 C12A C32A 106.6(6) . . ?
C22A C12A C32A 106.6(8) . . ?
O2 C12A H12A 112.5 . . ?
C22A C12A H12A 112.5 . . ?
C32A C12A H12A 112.5 . . ?
C12A C22A H22A 109.5 . . ?
C12A C22A H22B 109.5 . . ?
H22A C22A H22B 109.5 . . ?
C12A C22A H22C 109.5 . . ?
H22A C22A H22C 109.5 . . ?
H22B C22A H22C 109.5 . . ?
C12A C32A H32A 109.5 . . ?
C12A C32A H32B 109.5 . . ?
H32A C32A H32B 109.5 . . ?
C12A C32A H32C 109.5 . . ?
H32A C32A H32C 109.5 . . ?
H32B C32A H32C 109.5 . . ?
C22B C12B C32B 118.9(9) . . ?
C22B C12B H12B 106.7 . . ?
C32B C12B H12B 106.7 . . ?
C12B C22B H22D 109.5 . . ?
C12B C22B H22E 109.5 . . ?
H22D C22B H22E 109.5 . . ?
C12B C22B H22F 109.5 . . ?
H22D C22B H22F 109.5 . . ?
H22E C22B H22F 109.5 . . ?
C12B C32B H32D 109.5 . . ?
C12B C32B H32E 109.5 . . ?
H32D C32B H32E 109.5 . . ?
C12B C32B H32F 109.5 . . ?
H32D C32B H32F 109.5 . . ?
H32E C32B H32F 109.5 . . ?
C22C C12C C32C 106.3(8) . . ?
C22C C12C H12C 113.1 . . ?
C32C C12C H12C 113.1 . . ?
C12C C22C H22G 109.5 . . ?
C12C C22C H22H 109.5 . . ?
H22G C22C H22H 109.5 . . ?
C12C C22C H22I 109.5 . . ?
H22G C22C H22I 109.5 . . ?
H22H C22C H22I 109.5 . . ?
C12C C32C H32G 109.5 . . ?
C12C C32C H32H 109.5 . . ?
H32G C32C H32H 109.5 . . ?
C12C C32C H32I 109.5 . . ?
H32G C32C H32I 109.5 . . ?
H32H C32C H32I 109.5 . . ?
C22D C12D C32D 105.4(9) . . ?
C22D C12D H12D 112.8 . . ?
C32D C12D H12D 112.8 . . ?
C12D C22D H22J 109.5 . . ?
C12D C22D H22K 109.5 . . ?
H22J C22D H22K 109.5 . . ?
C12D C22D H22L 109.5 . . ?
H22J C22D H22L 109.5 . . ?
H22K C22D H22L 109.5 . . ?
C12D C32D H32J 109.5 . . ?
C12D C32D H32K 109.5 . . ?
H32J C32D H32K 109.5 . . ?
C12D C32D H32L 109.5 . . ?
H32J C32D H32L 109.5 . . ?
H32K C32D H32L 109.5 . . ?
C22E C12E C32E 109.2(7) . . ?
C22E C12E H12E 112.3 . . ?
C32E C12E H12E 112.3 . . ?
C12E C22E H22M 109.5 . . ?
C12E C22E H22N 109.5 . . ?
H22M C22E H22N 109.5 . . ?
C12E C22E H22O 109.5 . . ?
H22M C22E H22O 109.5 . . ?
H22N C22E H22O 109.5 . . ?
C12E C32E H32M 109.5 . . ?
C12E C32E H32N 109.5 . . ?
H32M C32E H32N 109.5 . . ?
C12E C32E H32O 109.5 . . ?
H32M C32E H32O 109.5 . . ?
H32N C32E H32O 109.5 . . ?
P1 N2 Si1 134.03(8) . . ?
P1 N2 Mo1 103.04(7) . . ?
Si1 N2 Mo1 122.92(7) . . ?
N2 Si1 C25 109.34(8) . . ?
N2 Si1 C35 110.88(7) . . ?
C25 Si1 C35 109.17(10) . . ?
N2 Si1 C15 110.85(8) . . ?
C25 Si1 C15 108.63(10) . . ?
C35 Si1 C15 107.92(9) . . ?
Si1 C15 H15A 109.5 . . ?
Si1 C15 H15B 109.5 . . ?
H15A C15 H15B 109.5 . . ?
Si1 C15 H15C 109.5 . . ?
H15A C15 H15C 109.5 . . ?
H15B C15 H15C 109.5 . . ?
Si1 C25 H25A 109.5 . . ?
Si1 C25 H25B 109.5 . . ?
H25A C25 H25B 109.5 . . ?
Si1 C25 H25C 109.5 . . ?
H25A C25 H25C 109.5 . . ?
H25B C25 H25C 109.5 . . ?
Si1 C35 H35A 109.5 . . ?
Si1 C35 H35B 109.5 . . ?
H35A C35 H35B 109.5 . . ?
Si1 C35 H35C 109.5 . . ?
H35A C35 H35C 109.5 . . ?
H35B C35 H35C 109.5 . . ?
P1 N3 Si2 117.91(8) . . ?
P1 N3 Si3 121.38(8) . . ?
Si2 N3 Si3 119.50(7) . . ?
N3 Si2 C36 113.34(7) . . ?
N3 Si2 C16 109.55(8) . . ?
C36 Si2 C16 105.72(10) . . ?
N3 Si2 C26 109.64(8) . . ?
C36 Si2 C26 105.93(10) . . ?
C16 Si2 C26 112.64(10) . . ?
Si2 C16 H16A 109.5 . . ?
Si2 C16 H16B 109.5 . . ?
H16A C16 H16B 109.5 . . ?
Si2 C16 H16C 109.5 . . ?
H16A C16 H16C 109.5 . . ?
H16B C16 H16C 109.5 . . ?
Si2 C26 H26A 109.5 . . ?
Si2 C26 H26B 109.5 . . ?
H26A C26 H26B 109.5 . . ?
Si2 C26 H26C 109.5 . . ?
H26A C26 H26C 109.5 . . ?
H26B C26 H26C 109.5 . . ?
Si2 C36 H36A 109.5 . . ?
Si2 C36 H36B 109.5 . . ?
H36A C36 H36B 109.5 . . ?
Si2 C36 H36C 109.5 . . ?
H36A C36 H36C 109.5 . . ?
H36B C36 H36C 109.5 . . ?
N3 Si3 C37 116.37(8) . . ?
N3 Si3 C27 110.97(8) . . ?
C37 Si3 C27 108.53(10) . . ?
N3 Si3 C17 110.49(8) . . ?
C37 Si3 C17 102.78(9) . . ?
C27 Si3 C17 107.05(9) . . ?
Si3 C17 H17A 109.5 . . ?
Si3 C17 H17B 109.5 . . ?
H17A C17 H17B 109.5 . . ?
Si3 C17 H17C 109.5 . . ?
H17A C17 H17C 109.5 . . ?
H17B C17 H17C 109.5 . . ?
Si3 C27 H27A 109.5 . . ?
Si3 C27 H27B 109.5 . . ?
H27A C27 H27B 109.5 . . ?
Si3 C27 H27C 109.5 . . ?
H27A C27 H27C 109.5 . . ?
H27B C27 H27C 109.5 . . ?
Si3 C37 H37A 109.5 . . ?
Si3 C37 H37B 109.5 . . ?
H37A C37 H37B 109.5 . . ?
Si3 C37 H37C 109.5 . . ?
H37A C37 H37C 109.5 . . ?
H37B C37 H37C 109.5 . . ?
P1 N4 Si4 145.49(9) . . ?
P1 N4 Mo1 88.57(6) . . ?
Si4 N4 Mo1 125.22(7) . . ?
N4 Si4 C18 114.39(9) . . ?
N4 Si4 C28 109.39(10) . . ?
C18 Si4 C28 108.16(12) . . ?
N4 Si4 C38 109.74(10) . . ?
C18 Si4 C38 107.01(13) . . ?
C28 Si4 C38 107.95(16) . . ?
Si4 C18 H18A 109.5 . . ?
Si4 C18 H18B 109.5 . . ?
H18A C18 H18B 109.5 . . ?
Si4 C18 H18C 109.5 . . ?
H18A C18 H18C 109.5 . . ?
H18B C18 H18C 109.5 . . ?
Si4 C28 H28A 109.5 . . ?
Si4 C28 H28B 109.5 . . ?
H28A C28 H28B 109.5 . . ?
Si4 C28 H28C 109.5 . . ?
H28A C28 H28C 109.5 . . ?
H28B C28 H28C 109.5 . . ?
Si4 C38 H38A 109.5 . . ?
Si4 C38 H38B 109.5 . . ?
H38A C38 H38B 109.5 . . ?
Si4 C38 H38C 109.5 . . ?
H38A C38 H38C 109.5 . . ?
H38B C38 H38C 109.5 . . ?
C13 O3 P1 120.85(11) . . ?
O3 C13 C23 107.27(17) . . ?
O3 C13 C33 107.12(17) . . ?
C23 C13 C33 113.4(2) . . ?
O3 C13 H13 109.6 . . ?
C23 C13 H13 109.6 . . ?
C33 C13 H13 109.6 . . ?
C13 C23 H23A 109.5 . . ?
C13 C23 H23B 109.5 . . ?
H23A C23 H23B 109.5 . . ?
C13 C23 H23C 109.5 . . ?
H23A C23 H23C 109.5 . . ?
H23B C23 H23C 109.5 . . ?
C13 C33 H33A 109.5 . . ?
C13 C33 H33B 109.5 . . ?
H33A C33 H33B 109.5 . . ?
C13 C33 H33C 109.5 . . ?
H33A C33 H33C 109.5 . . ?
H33B C33 H33C 109.5 . . ?

loop_
_geom_bond_atom_site_label_1
_geom_bond_atom_site_label_2
_geom_bond_distance
_geom_bond_site_symmetry_2
_geom_bond_publ_flag
Mo1 Mo11 0.996(15) . ?
Mo1 N1 1.6628(15) . ?
Mo1 O1 1.8738(12) . ?
Mo1 O2 1.8828(12) . ?
Mo11 O1 1.624(13) . ?
Mo11 O2 1.810(13) . ?
P1 N4 1.5597(14) . ?
P1 O3 1.5961(12) . ?
P1 N2 1.6544(13) . ?
P1 N3 1.6582(13) . ?
O1 C11A 1.459(6) . ?
C11A C21A 1.544(9) . ?
C11A C31A 1.567(9) . ?
C11A H11A 1.0000 . ?
C21A H21A 0.9800 . ?
C21A H21B 0.9800 . ?
C21A H21C 0.9800 . ?
C31A H31A 0.9800 . ?
C31A H31B 0.9800 . ?
C31A H31C 0.9800 . ?
C11B C21B 1.545(9) . ?
C11B C31B 1.590(9) . ?
C11B H11B 1.0000 . ?
C21B H21D 0.9800 . ?
C21B H21E 0.9800 . ?
C21B H21F 0.9800 . ?
C31B H31D 0.9800 . ?
C31B H31E 0.9800 . ?
C31B H31F 0.9800 . ?
C11C C21C 1.527(10) . ?
C11C C31C 1.593(10) . ?
C11C H11C 1.0000 . ?
C21C H21G 0.9800 . ?
C21C H21H 0.9800 . ?
C21C H21I 0.9800 . ?
C31C H31G 0.9800 . ?
C31C H31H 0.9800 . ?
C31C H31I 0.9800 . ?
C11D C21D 1.514(11) . ?
C11D C31D 1.584(10) . ?
C11D H11D 1.0000 . ?
C21D H21J 0.9800 . ?
C21D H21K 0.9800 . ?
C21D H21L 0.9800 . ?
C31D H31J 0.9800 . ?
C31D H31K 0.9800 . ?
C31D H31L 0.9800 . ?
C11E C21E 1.503(10) . ?
C11E C31E 1.568(11) . ?
C11E H11E 1.0000 . ?
C21E H21M 0.9800 . ?
C21E H21N 0.9800 . ?
C21E H21O 0.9800 . ?
C31E H31M 0.9800 . ?
C31E H31N 0.9800 . ?
C31E H31O 0.9800 . ?
C11F C21F 1.511(11) . ?
C11F C31F 1.575(10) . ?
C11F H11F 1.0000 . ?
C21F H21P 0.9800 . ?
C21F H21Q 0.9800 . ?
C21F H21R 0.9800 . ?
C31F H31P 0.9800 . ?
C31F H31Q 0.9800 . ?
C31F H31R 0.9800 . ?
O2 C12A 1.471(7) . ?
C12A C22A 1.505(9) . ?
C12A C32A 1.575(9) . ?
C12A H12A 1.0000 . ?
C22A H22A 0.9800 . ?
C22A H22B 0.9800 . ?
C22A H22C 0.9800 . ?
C32A H32A 0.9800 . ?
C32A H32B 0.9800 . ?
C32A H32C 0.9800 . ?
C12B C22B 1.489(9) . ?
C12B C32B 1.548(9) . ?
C12B H12B 1.0000 . ?
C22B H22D 0.9800 . ?
C22B H22E 0.9800 . ?
C22B H22F 0.9800 . ?
C32B H32D 0.9800 . ?
C32B H32E 0.9800 . ?
C32B H32F 0.9800 . ?
C12C C22C 1.521(10) . ?
C12C C32C 1.606(10) . ?
C12C H12C 1.0000 . ?
C22C H22G 0.9800 . ?
C22C H22H 0.9800 . ?
C22C H22I 0.9800 . ?
C32C H32G 0.9800 . ?
C32C H32H 0.9800 . ?
C32C H32I 0.9800 . ?
C12D C22D 1.545(11) . ?
C12D C32D 1.569(10) . ?
C12D H12D 1.0000 . ?
C22D H22J 0.9800 . ?
C22D H22K 0.9800 . ?
C22D H22L 0.9800 . ?
C32D H32J 0.9800 . ?
C32D H32K 0.9800 . ?
C32D H32L 0.9800 . ?
C12E C22E 1.528(10) . ?
C12E C32E 1.571(9) . ?
C12E H12E 1.0000 . ?
C22E H22M 0.9800 . ?
C22E H22N 0.9800 . ?
C22E H22O 0.9800 . ?
C32E H32M 0.9800 . ?
C32E H32N 0.9800 . ?
C32E H32O 0.9800 . ?
N2 Si1 1.7615(14) . ?
Si1 C25 1.861(2) . ?
Si1 C35 1.864(2) . ?
Si1 C15 1.8678(19) . ?
C15 H15A 0.9800 . ?
C15 H15B 0.9800 . ?
C15 H15C 0.9800 . ?
C25 H25A 0.9800 . ?
C25 H25B 0.9800 . ?
C25 H25C 0.9800 . ?
C35 H35A 0.9800 . ?
C35 H35B 0.9800 . ?
C35 H35C 0.9800 . ?
N3 Si2 1.7915(14) . ?
N3 Si3 1.7982(14) . ?
Si2 C36 1.8601(19) . ?
Si2 C16 1.865(2) . ?
Si2 C26 1.870(2) . ?
C16 H16A 0.9800 . ?
C16 H16B 0.9800 . ?
C16 H16C 0.9800 . ?
C26 H26A 0.9800 . ?
C26 H26B 0.9800 . ?
C26 H26C 0.9800 . ?
C36 H36A 0.9800 . ?
C36 H36B 0.9800 . ?
C36 H36C 0.9800 . ?
Si3 C37 1.860(2) . ?
Si3 C27 1.8617(19) . ?
Si3 C17 1.8672(18) . ?
C17 H17A 0.9800 . ?
C17 H17B 0.9800 . ?
C17 H17C 0.9800 . ?
C27 H27A 0.9800 . ?
C27 H27B 0.9800 . ?
C27 H27C 0.9800 . ?
C37 H37A 0.9800 . ?
C37 H37B 0.9800 . ?
C37 H37C 0.9800 . ?
N4 Si4 1.7031(15) . ?
Si4 C18 1.861(2) . ?
Si4 C28 1.864(3) . ?
Si4 C38 1.874(3) . ?
C18 H18A 0.9800 . ?
C18 H18B 0.9800 . ?
C18 H18C 0.9800 . ?
C28 H28A 0.9800 . ?
C28 H28B 0.9800 . ?
C28 H28C 0.9800 . ?
C38 H38A 0.9800 . ?
C38 H38B 0.9800 . ?
C38 H38C 0.9800 . ?
O3 C13 1.472(2) . ?
C13 C23 1.499(3) . ?
C13 C33 1.508(3) . ?
C13 H13 1.0000 . ?
C23 H23A 0.9800 . ?
C23 H23B 0.9800 . ?
C23 H23C 0.9800 . ?
C33 H33A 0.9800 . ?
C33 H33B 0.9800 . ?
C33 H33C 0.9800 . ?

loop_
_geom_hbond_atom_site_label_D
_geom_hbond_atom_site_label_H
_geom_hbond_atom_site_label_A
_geom_hbond_distance_DH
_geom_hbond_distance_HA
_geom_hbond_distance_DA
_geom_hbond_angle_DHA
_geom_hbond_site_symmetry_A
C37 H37A O3 0.98 2.42 3.029(2) 119.9 .

loop_
_geom_torsion_atom_site_label_1
_geom_torsion_atom_site_label_2
_geom_torsion_atom_site_label_3
_geom_torsion_atom_site_label_4
_geom_torsion
_geom_torsion_site_symmetry_1
_geom_torsion_site_symmetry_2
_geom_torsion_site_symmetry_3
_geom_torsion_site_symmetry_4
_geom_torsion_publ_flag
N1 Mo1 O1 C11A 13.8(5) . . . . ?
O2 Mo1 O1 C11A -92.9(5) . . . . ?
Mo1 O1 C11A C21A 133.5(5) . . . . ?
Mo1 O1 C11A C31A -111.4(7) . . . . ?
N1 Mo1 O2 C12A 2.2(6) . . . . ?
O1 Mo1 O2 C12A 110.4(5) . . . . ?
Mo1 O2 C12A C22A -96.1(8) . . . . ?
Mo1 O2 C12A C32A 150.9(5) . . . . ?
N4 P1 N2 Si1 -172.40(11) . . . . ?
O3 P1 N2 Si1 66.06(12) . . . . ?
N3 P1 N2 Si1 -42.38(13) . . . . ?
N4 P1 N2 Mo1 8.89(8) . . . . ?
O3 P1 N2 Mo1 -112.64(6) . . . . ?
N3 P1 N2 Mo1 138.92(6) . . . . ?
N1 Mo1 N2 P1 178.86(7) . . . . ?
O1 Mo1 N2 P1 71.78(7) . . . . ?
O2 Mo1 N2 P1 -73.67(8) . . . . ?
N1 Mo1 N2 Si1 -0.03(10) . . . . ?
O1 Mo1 N2 Si1 -107.11(8) . . . . ?
O2 Mo1 N2 Si1 107.44(8) . . . . ?
P1 N2 Si1 C25 114.63(12) . . . . ?
Mo1 N2 Si1 C25 -66.88(11) . . . . ?
P1 N2 Si1 C35 -5.80(14) . . . . ?
Mo1 N2 Si1 C35 172.69(9) . . . . ?
P1 N2 Si1 C15 -125.64(12) . . . . ?
Mo1 N2 Si1 C15 52.85(11) . . . . ?
N4 P1 N3 Si2 52.48(11) . . . . ?
O3 P1 N3 Si2 177.19(8) . . . . ?
N2 P1 N3 Si2 -67.75(10) . . . . ?
Mo1 P1 N3 Si2 -23.43(12) . . . . ?
N4 P1 N3 Si3 -114.89(9) . . . . ?
O3 P1 N3 Si3 9.82(10) . . . . ?
N2 P1 N3 Si3 124.89(8) . . . . ?
Mo1 P1 N3 Si3 169.21(4) . . . . ?
P1 N3 Si2 C36 9.06(12) . . . . ?
Si3 N3 Si2 C36 176.67(9) . . . . ?
P1 N3 Si2 C16 -108.73(10) . . . . ?
Si3 N3 Si2 C16 58.88(11) . . . . ?
P1 N3 Si2 C26 127.19(10) . . . . ?
Si3 N3 Si2 C26 -65.21(11) . . . . ?
P1 N3 Si3 C37 -60.75(12) . . . . ?
Si2 N3 Si3 C37 132.09(10) . . . . ?
P1 N3 Si3 C27 64.00(12) . . . . ?
Si2 N3 Si3 C27 -103.17(10) . . . . ?
P1 N3 Si3 C17 -177.41(9) . . . . ?
Si2 N3 Si3 C17 15.42(11) . . . . ?
O3 P1 N4 Si4 -58.67(17) . . . . ?
N2 P1 N4 Si4 -176.20(15) . . . . ?
N3 P1 N4 Si4 57.74(18) . . . . ?
Mo1 P1 N4 Si4 -169.10(18) . . . . ?
O3 P1 N4 Mo1 110.44(6) . . . . ?
N2 P1 N4 Mo1 -7.10(6) . . . . ?
N3 P1 N4 Mo1 -133.15(6) . . . . ?
N1 Mo1 N4 P1 22.5(2) . . . . ?
O1 Mo1 N4 P1 -110.78(6) . . . . ?
O2 Mo1 N4 P1 135.94(6) . . . . ?
N1 Mo1 N4 Si4 -165.05(18) . . . . ?
O1 Mo1 N4 Si4 61.69(9) . . . . ?
O2 Mo1 N4 Si4 -51.59(9) . . . . ?
P1 N4 Si4 C18 -9.4(2) . . . . ?
Mo1 N4 Si4 C18 -176.06(11) . . . . ?
P1 N4 Si4 C28 112.05(18) . . . . ?
Mo1 N4 Si4 C28 -54.57(13) . . . . ?
P1 N4 Si4 C38 -129.69(18) . . . . ?
Mo1 N4 Si4 C38 63.68(14) . . . . ?
Mo1 Mo11 Si4 N4 20.0(14) . . . . ?
N4 P1 O3 C13 -47.15(16) . . . . ?
N2 P1 O3 C13 66.07(15) . . . . ?
N3 P1 O3 C13 -175.38(14) . . . . ?
P1 O3 C13 C23 -117.85(16) . . . . ?
P1 O3 C13 C33 120.05(16) . . . . ?
